data_9003642
loop_
_publ_author_name
'Lager, G. A.'
'Marshall, W. G.'
'Liu, Z.'
'Downs, R. T.'

_publ_section_title
;
 Re-examination of the hydrogarnet structure at high pressure
 using neutron powder diffraction and infrared spectroscopy
 Sample: P = 0.08 GPa
;
_journal_name_full 'American Mineralogist'
_journal_page_first 639
_journal_page_last 644
_journal_paper_doi 10.2138/am.2005.1631
_journal_volume 90
_journal_year 2005
_chemical_formula_sum 'Al2 Ca3 D12 O12'
_chemical_name_mineral 'Katoite (deuterated)'
_space_group_IT_number 230
_symmetry_space_group_name_Hall '-I 4bd 2c 3'
_symmetry_space_group_name_H-M 'I a -3 d'
_cell_angle_alpha 90
_cell_angle_beta 90
_cell_angle_gamma 90
_cell_length_a 12.5670
_cell_length_b 12.5670
_cell_length_c 12.5670
_cell_formula_units_Z 8
_cell_volume 1984.700
_diffrn_ambient_pressure 80000
_exptl_crystal_density_diffrn 2.613
_cod_original_sg_symbol_H-M 'I a 3 d'
_cod_original_formula_sum 'Ca3 Al2 O12 D12'
_cod_database_code 9003642

loop_
_symmetry_equiv_pos_as_xyz
x,y,z
1/2+x,1/2+y,1/2+z
z,1/2-x,1/2+y
1/2+z,-x,+y
-y,1/2+z,1/2-x
1/2-y,+z,-x
x,1/2-y,1/2+z
1/2+x,-y,+z
-z,1/2+x,1/2-y
1/2-z,+x,-y
y,1/2-z,1/2+x
1/2+y,-z,+x
-x,1/2+y,1/2-z
1/2-x,+y,-z
3/4+x,1/4-z,3/4-y
1/4+x,3/4-z,1/4-y
3/4-z,1/4+y,3/4+x
1/4-z,3/4+y,1/4+x
3/4+y,1/4-x,3/4-z
1/4+y,3/4-x,1/4-z
3/4-x,1/4+z,3/4+y
1/4-x,3/4+z,1/4+y
3/4+z,1/4-y,3/4-x
1/4+z,3/4-y,1/4-x
3/4-y,1/4+x,3/4+z
1/4-y,3/4+x,1/4+z
1/4+x,1/4+z,1/4+y
3/4+x,3/4+z,3/4+y
1/4-z,1/4-y,1/4-x
3/4-z,3/4-y,3/4-x
1/4+y,1/4+x,1/4+z
3/4+y,3/4+x,3/4+z
1/4-x,1/4-z,1/4-y
3/4-x,3/4-z,3/4-y
1/4+z,1/4+y,1/4+x
3/4+z,3/4+y,3/4+x
1/4-y,1/4-x,1/4-z
3/4-y,3/4-x,3/4-z
1/2+z,x,1/2-y
+z,1/2+x,-y
1/2-y,-z,1/2+x
-y,1/2-z,+x
1/2+x,y,1/2-z
+x,1/2+y,-z
1/2-z,-x,1/2+y
-z,1/2-x,+y
1/2+y,z,1/2-x
+y,1/2+z,-x
1/2-x,-y,1/2+z
-x,1/2-y,+z
1/2-z,1/2+x,y
-z,+x,1/2+y
1/2+y,1/2-z,-x
+y,-z,1/2-x
1/2-x,1/2+y,z
-x,+y,1/2+z
1/2+z,1/2-x,-y
+z,-x,1/2-y
1/2-y,1/2+z,x
-y,+z,1/2+x
1/2+x,1/2-y,-z
+x,-y,1/2-z
3/4-x,3/4+z,1/4-y
1/4-x,1/4+z,3/4-y
3/4+z,3/4-y,1/4+x
1/4+z,1/4-y,3/4+x
3/4-y,3/4+x,1/4-z
1/4-y,1/4+x,3/4-z
3/4+x,3/4-z,1/4+y
1/4+x,1/4-z,3/4+y
3/4-z,3/4+y,1/4-x
1/4-z,1/4+y,3/4-x
3/4+y,3/4-x,1/4+z
1/4+y,1/4-x,3/4+z
1/4-x,3/4-z,3/4+y
3/4-x,1/4-z,1/4+y
1/4+z,3/4+y,3/4-x
3/4+z,1/4+y,1/4-x
1/4-y,3/4-x,3/4+z
3/4-y,1/4-x,1/4+z
1/4+x,3/4+z,3/4-y
3/4+x,1/4+z,1/4-y
1/4-z,3/4-y,3/4+x
3/4-z,1/4-y,1/4+x
1/4+y,3/4+x,3/4-z
3/4+y,1/4+x,1/4-z
-z,-x,-y
1/2-z,1/2-x,1/2-y
y,z,x
1/2+y,1/2+z,1/2+x
-x,-y,-z
1/2-x,1/2-y,1/2-z
z,x,y
1/2+z,1/2+x,1/2+y
-y,-z,-x
1/2-y,1/2-z,1/2-x

loop_
_atom_site_aniso_label
_atom_site_aniso_U_11
_atom_site_aniso_U_22
_atom_site_aniso_U_33
_atom_site_aniso_U_12
_atom_site_aniso_U_13
_atom_site_aniso_U_23
D 0.02100 0.05100 0.10500 -0.00400 -0.01500 0.02000

loop_
_atom_site_label
_atom_site_fract_x
_atom_site_fract_y
_atom_site_fract_z
_atom_site_U_iso_or_equiv
Ca 0.12500 0.00000 0.25000 0.01700
Al 0.00000 0.00000 0.50000 0.00900
O 0.02870 0.05210 0.64210 0.01800
D 0.15320 0.09080 0.79770 0.05900

_database_code_amcsd 0003740
